data_7044301
loop_
_publ_author_name
'Korzekwa, Jana'
'Scheurer, Andreas'
'Heinemann, Frank'
'Meyer, Karsten'

_publ_section_title
;
 Synthesis and Characterization of Uranium(IV) Tetrachloro Complexes in
 Bis-Pyrazolylpyridine Ligand Environments
;
_journal_name_full 'Dalton Trans.'
_journal_paper_doi 10.1039/C7DT02947K
_journal_year 2017
_chemical_formula_moiety '2(C21 H29 Cl4 N5 U), 0.5(C4 H10 O)'
_chemical_formula_sum 'C44 H63 Cl8 N10 O0.5 U2'
_chemical_formula_weight 1499.70
_chemical_name_systematic
;
 ? 
;
_chemical_properties_physical ', Air-sensitive,Moisture-sensitive'
_space_group_crystal_system monoclinic
_space_group_IT_number 14
_space_group_name_Hall '-P 2ybc'
_space_group_name_H-M_alt 'P 1 21/c 1'
_symmetry_space_group_name_Hall '-P 2ybc'
_symmetry_space_group_name_H-M 'P 1 21/c 1'
_atom_sites_solution_hydrogens geom
_audit_creation_date 2017-07-04
_audit_creation_method
;
Olex2 1.2
(compiled 2017.03.28 svn.r3405 for OlexSys, GUI svn.r5337)
;
_audit_update_record
;
2017-07-05 deposited with the CCDC.
2017-09-21 downloaded from the CCDC.
;
_cell_angle_alpha 90
_cell_angle_beta 99.689(3)
_cell_angle_gamma 90
_cell_formula_units_Z 4
_cell_length_a 27.109(3)
_cell_length_b 11.7208(13)
_cell_length_c 17.7957(19)
_cell_measurement_reflns_used 9071
_cell_measurement_temperature 120(2)
_cell_measurement_theta_max 28.74
_cell_measurement_theta_min 2.87
_cell_volume 5573.7(11)
_computing_cell_refinement 'SAINT v7.68A (Bruker, 2009)'
_computing_data_collection 'Bruker APEX2'
_computing_data_reduction 'SAINT v7.68A (Bruker, 2009)'
_computing_molecular_graphics 'Olex2 (Dolomanov et al., 2009)'
_computing_publication_material 'Olex2 (Dolomanov et al., 2009)'
_computing_structure_refinement 'XL (Sheldrick, 2008)'
_computing_structure_solution 'SHELXTL 6.12 (Bruker AXS, 2002)'
_diffrn_ambient_temperature 120(2)
_diffrn_detector_area_resol_mean 83.33
_diffrn_measured_fraction_theta_full 0.999
_diffrn_measured_fraction_theta_max 0.999
_diffrn_measurement_device_type 'Bruker Kappa APEX II'
_diffrn_measurement_method '\f and \w scans'
_diffrn_radiation_monochromator 'Quazar focussing montel optics'
_diffrn_radiation_source 'ImuS micro-focus tube'
_diffrn_radiation_type MoK\a
_diffrn_radiation_wavelength 0.71073
_diffrn_reflns_av_R_equivalents 0.0405
_diffrn_reflns_av_unetI/netI 0.0415
_diffrn_reflns_Laue_measured_fraction_full 0.999
_diffrn_reflns_Laue_measured_fraction_max 0.999
_diffrn_reflns_limit_h_max 35
_diffrn_reflns_limit_h_min -35
_diffrn_reflns_limit_k_max 13
_diffrn_reflns_limit_k_min -15
_diffrn_reflns_limit_l_max 15
_diffrn_reflns_limit_l_min -23
_diffrn_reflns_number 50007
_diffrn_reflns_point_group_measured_fraction_full 0.999
_diffrn_reflns_point_group_measured_fraction_max 0.999
_diffrn_reflns_theta_full 25.242
_diffrn_reflns_theta_max 27.877
_diffrn_reflns_theta_min 2.311
_diffrn_standards_number 0
_exptl_absorpt_coefficient_mu 6.228
_exptl_absorpt_correction_T_max 0.7458
_exptl_absorpt_correction_T_min 0.5587
_exptl_absorpt_correction_type multi-scan
_exptl_absorpt_process_details
;
SADABS-2008/1 (Bruker,2008) was used for absorption correction.
wR2(int) was 0.0863 before and 0.0491 after correction.
The Ratio of minimum to maximum transmission is 0.7491.
The \l/2 correction factor is 0.0015.
;
_exptl_crystal_colour green
_exptl_crystal_density_diffrn 1.787
_exptl_crystal_density_method 'not measured'
_exptl_crystal_description plate
_exptl_crystal_F_000 2884
_exptl_crystal_recrystallization_method 'Re-crystallisation from solvent: diethylether, tetrahydrofuran'
_exptl_crystal_size_max 0.2
_exptl_crystal_size_mid 0.1
_exptl_crystal_size_min 0.04
_refine_diff_density_max 1.380
_refine_diff_density_min -1.569
_refine_diff_density_rms 0.131
_refine_ls_extinction_method none
_refine_ls_goodness_of_fit_ref 1.023
_refine_ls_hydrogen_treatment constr
_refine_ls_matrix_type full
_refine_ls_number_parameters 620
_refine_ls_number_reflns 13278
_refine_ls_number_restraints 61
_refine_ls_restrained_S_all 1.024
_refine_ls_R_factor_all 0.0410
_refine_ls_R_factor_gt 0.0290
_refine_ls_shift/su_max 0.001
_refine_ls_shift/su_mean 0.000
_refine_ls_structure_factor_coef Fsqd
_refine_ls_weighting_details 'w=1/[\s^2^(Fo^2^)+(0.0264P)^2^+13.3275P] where P=(Fo^2^+2Fc^2^)/3'
_refine_ls_weighting_scheme calc
_refine_ls_wR_factor_gt 0.0659
_refine_ls_wR_factor_ref 0.0709
_reflns_Friedel_coverage 0.000
_reflns_number_gt 11111
_reflns_number_total 13278
_reflns_threshold_expression 'I > 2\s(I)'
_cod_data_source_file c7dt02947k1.cif
_cod_data_source_block sa1207
_cod_original_cell_volume 5573.8(11)
_cod_original_formula_sum 'C44 H63 Cl8 N10 O0.50 U2'
_cod_database_code 7044301
_shelx_shelxl_version_number 2016/6
_shelx_space_group_comment
;
The symmetry employed for this shelxl refinement is uniquely defined
by the following loop, which should always be used as a source of
symmetry information in preference to the above space-group names.
They are only intended as comments.
;
_shelx_estimated_absorpt_t_max 0.789
_shelx_estimated_absorpt_t_min 0.369
_olex2_refinement_description
;
1. Fixed Uiso
 At 1.2 times of:
  All C(H) groups, All C(H,H) groups
 At 1.5 times of:
  All C(H,H,H) groups
2. Restrained distances
 C101-C102 = C104-C105
 1.54 with sigma of 0.02
 O103-C102 = O103-C104
 1.5 with sigma of 0.02
3. Uiso/Uaniso restraints and constraints
C101 \\sim C102 \\sim O103 \\sim C104 \\sim C105: within 2A with sigma of 0.005
and sigma for terminal atoms of 0.01
Uanis(C101) \\sim Ueq, Uanis(C102) \\sim Ueq, Uanis(O103) \\sim Ueq,
Uanis(C104) \\sim Ueq, Uanis(C105) \\sim Ueq: with sigma of 0.01 and sigma for
terminal atoms of 0.02
4. Same fragment restrains
{C105, C104, O103, C102, C101} sigma for 1-2: 0.02, 1-3: 0.04
as
{C101, C102, O103, C104, C105}
5. Others
 Fixed Sof: C101(0.5) H10A(0.5) H10B(0.5) H10C(0.5) C102(0.5) H10D(0.5)
 H10E(0.5) O103(0.5) C104(0.5) H10F(0.5) H10G(0.5) C105(0.5) H10H(0.5)
 H10I(0.5) H10J(0.5)
6.a Secondary CH2 refined with riding coordinates:
 C102(H10D,H10E), C104(H10F,H10G)
6.b Me refined with riding coordinates:
 C101(H10A,H10B,H10C), C105(H10H,H10I,H10J)
6.c Aromatic/amide H refined with riding coordinates:
 C2(H2), C5(H5), C6(H6), C7(H7), C10(H10), C23(H23), C26(H26), C27(H27),
 C28(H28), C31(H31)
6.d Idealised Me refined as rotating group:
 C13(H13A,H13B,H13C), C14(H14A,H14B,H14C), C15(H15A,H15B,H15C), C17(H17A,H17B,
 H17C), C18(H18A,H18B,H18C), C19(H19A,H19B,H19C), C20(H20A,H20B,H20C), C21(H21A,
 H21B,H21C), C34(H34A,H34B,H34C), C35(H35A,H35B,H35C), C36(H36A,H36B,H36C),
 C38(H38A,H38B,H38C), C39(H39A,H39B,H39C), C40(H40A,H40B,H40C), C41(H41A,H41B,
 H41C), C42(H42A,H42B,H42C)
;
_olex2_submission_special_instructions 'No special instructions were received'

loop_
_space_group_symop_operation_xyz
'x, y, z'
'-x, y+1/2, -z+1/2'
'-x, -y, -z'
'x, -y-1/2, z-1/2'

loop_
_atom_site_label
_atom_site_type_symbol
_atom_site_fract_x
_atom_site_fract_y
_atom_site_fract_z
_atom_site_U_iso_or_equiv
_atom_site_adp_type
_atom_site_occupancy
_atom_site_site_symmetry_order
_atom_site_calc_flag
_atom_site_refinement_flags_posn
_atom_site_refinement_flags_adp
_atom_site_refinement_flags_occupancy
U1 U 0.12437(2) 0.86042(2) 0.15688(2) 0.01395(4) Uani 1 1 d . . .
Cl1 Cl 0.15289(4) 0.70641(9) 0.25937(6) 0.0271(2) Uani 1 1 d . . .
Cl2 Cl 0.07939(4) 0.95646(9) 0.25990(6) 0.0248(2) Uani 1 1 d . . .
Cl3 Cl 0.04208(4) 0.74237(9) 0.11976(6) 0.0223(2) Uani 1 1 d . . .
Cl4 Cl 0.21518(4) 0.93521(9) 0.18831(6) 0.0270(2) Uani 1 1 d . . .
N1 N 0.10902(13) 1.0709(3) 0.11267(18) 0.0195(7) Uani 1 1 d . . .
N2 N 0.10865(13) 1.1709(3) 0.1515(2) 0.0214(7) Uani 1 1 d . . .
N3 N 0.09745(12) 0.9005(3) 0.01436(17) 0.0151(6) Uani 1 1 d . . .
N4 N 0.15922(12) 0.7263(3) 0.06255(18) 0.0176(7) Uani 1 1 d . . .
N5 N 0.19204(12) 0.6373(3) 0.06681(19) 0.0204(7) Uani 1 1 d . . .
C1 C 0.07595(15) 1.2475(3) 0.1130(2) 0.0201(8) Uani 1 1 d . . .
C2 C 0.05481(15) 1.1946(3) 0.0459(2) 0.0185(8) Uani 1 1 d . . .
H2 H 0.030608 1.225670 0.006410 0.022 Uiso 1 1 calc R . .
C3 C 0.07609(14) 1.0873(3) 0.0481(2) 0.0178(8) Uani 1 1 d . . .
C4 C 0.07016(14) 0.9947(3) -0.0079(2) 0.0152(7) Uani 1 1 d . . .
C5 C 0.04213(14) 1.0043(3) -0.0804(2) 0.0171(8) Uani 1 1 d . . .
H5 H 0.023436 1.071539 -0.095286 0.021 Uiso 1 1 calc R . .
C6 C 0.04194(14) 0.9140(4) -0.1308(2) 0.0195(8) Uani 1 1 d . . .
H6 H 0.021749 0.917217 -0.179872 0.023 Uiso 1 1 calc R . .
C7 C 0.07153(15) 0.8186(3) -0.1090(2) 0.0182(8) Uani 1 1 d . . .
H7 H 0.072822 0.757241 -0.143484 0.022 Uiso 1 1 calc R . .
C8 C 0.09917(14) 0.8151(3) -0.0357(2) 0.0160(8) Uani 1 1 d . . .
C9 C 0.13362(14) 0.7231(3) -0.0092(2) 0.0171(8) Uani 1 1 d . . .
C10 C 0.14906(15) 0.6324(4) -0.0495(2) 0.0223(9) Uani 1 1 d . . .
H10 H 0.136118 0.611130 -0.100517 0.027 Uiso 1 1 calc R . .
C11 C 0.18697(15) 0.5791(4) -0.0006(2) 0.0231(9) Uani 1 1 d . . .
C12 C 0.06584(17) 1.3662(4) 0.1405(3) 0.0316(11) Uani 1 1 d . . .
C13 C 0.0512(2) 1.3615(5) 0.2202(3) 0.0550(17) Uani 1 1 d . . .
H13A H 0.080738 1.342637 0.257953 0.083 Uiso 1 1 calc GR . .
H13B H 0.025496 1.302892 0.220974 0.083 Uiso 1 1 calc GR . .
H13C H 0.038049 1.435808 0.232439 0.083 Uiso 1 1 calc GR . .
C14 C 0.02153(18) 1.4166(4) 0.0856(3) 0.0383(12) Uani 1 1 d . . .
H14A H 0.030331 1.423151 0.034589 0.058 Uiso 1 1 calc GR . .
H14B H 0.013547 1.492308 0.103616 0.058 Uiso 1 1 calc GR . .
H14C H -0.007614 1.366517 0.083589 0.058 Uiso 1 1 calc GR . .
C15 C 0.1108(2) 1.4459(4) 0.1387(5) 0.061(2) Uani 1 1 d . . .
H15A H 0.119458 1.445797 0.087369 0.092 Uiso 1 1 calc GR . .
H15B H 0.139476 1.419050 0.175406 0.092 Uiso 1 1 calc GR . .
H15C H 0.102034 1.523542 0.152043 0.092 Uiso 1 1 calc GR . .
C16 C 0.21913(18) 0.4801(4) -0.0177(3) 0.0350(12) Uani 1 1 d . . .
C17 C 0.1980(2) 0.4349(5) -0.0976(3) 0.0466(15) Uani 1 1 d . . .
H17A H 0.199817 0.494886 -0.135411 0.070 Uiso 1 1 calc GR . .
H17B H 0.163012 0.412060 -0.099497 0.070 Uiso 1 1 calc GR . .
H17C H 0.217607 0.368789 -0.109034 0.070 Uiso 1 1 calc GR . .
C18 C 0.2723(2) 0.5191(7) -0.0164(5) 0.081(3) Uani 1 1 d . . .
H18A H 0.287592 0.538055 0.035927 0.122 Uiso 1 1 calc GR . .
H18B H 0.272361 0.586678 -0.048838 0.122 Uiso 1 1 calc GR . .
H18C H 0.291398 0.457839 -0.035645 0.122 Uiso 1 1 calc GR . .
C19 C 0.2171(3) 0.3805(5) 0.0372(4) 0.074(2) Uani 1 1 d . . .
H19A H 0.225815 0.407694 0.089831 0.110 Uiso 1 1 calc GR . .
H19B H 0.240878 0.321493 0.027723 0.110 Uiso 1 1 calc GR . .
H19C H 0.183185 0.348541 0.029189 0.110 Uiso 1 1 calc GR . .
C20 C 0.1447(2) 1.1852(4) 0.2214(3) 0.0369(12) Uani 1 1 d . . .
H20A H 0.156908 1.264047 0.224840 0.055 Uiso 1 1 calc GR . .
H20B H 0.172822 1.132957 0.221085 0.055 Uiso 1 1 calc GR . .
H20C H 0.128451 1.168388 0.265414 0.055 Uiso 1 1 calc GR . .
C21 C 0.22831(17) 0.6209(4) 0.1369(3) 0.0305(11) Uani 1 1 d . . .
H21A H 0.234571 0.694039 0.163456 0.046 Uiso 1 1 calc GR . .
H21B H 0.259703 0.591470 0.124082 0.046 Uiso 1 1 calc GR . .
H21C H 0.214911 0.566260 0.169933 0.046 Uiso 1 1 calc GR . .
U2 U 0.40396(2) 0.20469(2) 0.64799(2) 0.02188(5) Uani 1 1 d . . .
Cl5 Cl 0.44623(5) 0.11809(11) 0.77600(7) 0.0419(3) Uani 1 1 d . . .
Cl6 Cl 0.31968(5) 0.17589(12) 0.69903(7) 0.0397(3) Uani 1 1 d . . .
Cl7 Cl 0.41077(5) 0.41467(10) 0.69129(7) 0.0392(3) Uani 1 1 d . . .
Cl8 Cl 0.39335(4) -0.00420(9) 0.59405(6) 0.0289(2) Uani 1 1 d . . .
N6 N 0.34248(13) 0.2948(3) 0.5347(2) 0.0218(7) Uani 1 1 d . . .
N7 N 0.30057(13) 0.3616(3) 0.5245(2) 0.0228(8) Uani 1 1 d . . .
N8 N 0.43057(12) 0.2087(3) 0.5176(2) 0.0211(7) Uani 1 1 d . . .
N9 N 0.49807(13) 0.2307(3) 0.6425(2) 0.0270(8) Uani 1 1 d . . .
N10 N 0.54065(14) 0.2519(4) 0.6939(2) 0.0336(9) Uani 1 1 d . . .
C22 C 0.28135(15) 0.3760(4) 0.4497(2) 0.0215(9) Uani 1 1 d . . .
C23 C 0.31198(15) 0.3144(4) 0.4092(2) 0.0228(9) Uani 1 1 d . . .
H23 H 0.308418 0.306230 0.355463 0.027 Uiso 1 1 calc R . .
C24 C 0.34905(15) 0.2673(4) 0.4643(2) 0.0214(9) Uani 1 1 d . . .
C25 C 0.39509(15) 0.2069(4) 0.4548(2) 0.0203(8) Uani 1 1 d . . .
C26 C 0.40286(16) 0.1571(4) 0.3876(3) 0.0266(10) Uani 1 1 d . . .
H26 H 0.377099 0.155604 0.344172 0.032 Uiso 1 1 calc R . .
C27 C 0.44936(17) 0.1094(4) 0.3851(3) 0.0310(10) Uani 1 1 d . . .
H27 H 0.455289 0.070853 0.340531 0.037 Uiso 1 1 calc R . .
C28 C 0.48699(17) 0.1180(4) 0.4474(3) 0.0269(10) Uani 1 1 d . . .
H28 H 0.519592 0.090010 0.445172 0.032 Uiso 1 1 calc R . .
C29 C 0.47655(15) 0.1680(4) 0.5130(3) 0.0230(9) Uani 1 1 d . . .
C30 C 0.51389(16) 0.1861(4) 0.5814(3) 0.0255(9) Uani 1 1 d . . .
C31 C 0.56557(17) 0.1767(4) 0.5940(3) 0.0337(11) Uani 1 1 d . . .
H31 H 0.585700 0.146294 0.559934 0.040 Uiso 1 1 calc R . .
C32 C 0.58200(17) 0.2207(4) 0.6663(3) 0.0353(11) Uani 1 1 d . . .
C33 C 0.23698(15) 0.4506(4) 0.4175(3) 0.0258(9) Uani 1 1 d . . .
C34 C 0.24761(19) 0.5772(4) 0.4376(3) 0.0379(12) Uani 1 1 d . . .
H34A H 0.279128 0.599893 0.421821 0.057 Uiso 1 1 calc GR . .
H34B H 0.250180 0.587777 0.492719 0.057 Uiso 1 1 calc GR . .
H34C H 0.220268 0.624252 0.410939 0.057 Uiso 1 1 calc GR . .
C35 C 0.18813(18) 0.4123(5) 0.4447(4) 0.0466(14) Uani 1 1 d . . .
H35A H 0.181683 0.331793 0.431785 0.070 Uiso 1 1 calc GR . .
H35B H 0.160099 0.458746 0.419536 0.070 Uiso 1 1 calc GR . .
H35C H 0.191762 0.422136 0.500076 0.070 Uiso 1 1 calc GR . .
C36 C 0.22871(18) 0.4397(5) 0.3311(3) 0.0370(12) Uani 1 1 d . . .
H36A H 0.259329 0.461660 0.312303 0.056 Uiso 1 1 calc GR . .
H36B H 0.201214 0.489838 0.308673 0.056 Uiso 1 1 calc GR . .
H36C H 0.220268 0.360479 0.316627 0.056 Uiso 1 1 calc GR . .
C37 C 0.63578(19) 0.2394(5) 0.7058(3) 0.0447(14) Uani 1 1 d . . .
C38 C 0.6699(2) 0.1754(6) 0.6601(5) 0.072(2) Uani 1 1 d . . .
H38A H 0.665291 0.205648 0.608056 0.107 Uiso 1 1 calc GR . .
H38B H 0.661363 0.094024 0.658499 0.107 Uiso 1 1 calc GR . .
H38C H 0.704816 0.185266 0.684403 0.107 Uiso 1 1 calc GR . .
C39 C 0.6447(2) 0.1946(6) 0.7885(4) 0.066(2) Uani 1 1 d . . .
H39A H 0.626714 0.242951 0.819867 0.098 Uiso 1 1 calc GR . .
H39B H 0.680557 0.196362 0.809003 0.098 Uiso 1 1 calc GR . .
H39C H 0.632378 0.116049 0.789243 0.098 Uiso 1 1 calc GR . .
C40 C 0.6490(2) 0.3670(5) 0.7056(4) 0.0467(14) Uani 1 1 d . . .
H40A H 0.644546 0.394766 0.652963 0.070 Uiso 1 1 calc GR . .
H40B H 0.683823 0.377983 0.730012 0.070 Uiso 1 1 calc GR . .
H40C H 0.626876 0.409706 0.733792 0.070 Uiso 1 1 calc GR . .
C41 C 0.28402(18) 0.4113(5) 0.5913(3) 0.0346(11) Uani 1 1 d . . .
H41A H 0.262755 0.477648 0.575748 0.052 Uiso 1 1 calc GR . .
H41B H 0.313244 0.435108 0.628112 0.052 Uiso 1 1 calc GR . .
H41C H 0.264950 0.354379 0.614839 0.052 Uiso 1 1 calc GR . .
C42 C 0.5362(2) 0.3094(5) 0.7652(3) 0.0478(15) Uani 1 1 d . . .
H42A H 0.564896 0.360331 0.779782 0.072 Uiso 1 1 calc GR . .
H42B H 0.535512 0.252488 0.805341 0.072 Uiso 1 1 calc GR . .
H42C H 0.505210 0.354107 0.758366 0.072 Uiso 1 1 calc GR . .
C101 C 0.6000(9) 0.394(2) 0.4732(15) 0.150(6) Uani 0.5 1 d D U P
H10A H 0.635673 0.394905 0.494877 0.225 Uiso 0.5 1 calc R . P
H10B H 0.586480 0.317402 0.477307 0.225 Uiso 0.5 1 calc R . P
H10C H 0.595532 0.416685 0.419409 0.225 Uiso 0.5 1 calc R . P
C102 C 0.5730(9) 0.476(3) 0.5156(18) 0.159(5) Uani 0.5 1 d D U P
H10D H 0.583760 0.556139 0.511051 0.191 Uiso 0.5 1 calc R . P
H10E H 0.574561 0.455246 0.569887 0.191 Uiso 0.5 1 calc R . P
O103 O 0.5233(6) 0.4508(18) 0.4680(14) 0.164(5) Uani 0.5 1 d D U P
C104 C 0.4973(11) 0.506(4) 0.5262(16) 0.165(5) Uani 0.5 1 d D U P
H10F H 0.513930 0.578067 0.545960 0.197 Uiso 0.5 1 calc R . P
H10G H 0.494412 0.454504 0.569187 0.197 Uiso 0.5 1 calc R . P
C105 C 0.4473(9) 0.528(3) 0.476(2) 0.165(7) Uani 0.5 1 d D U P
H10H H 0.424846 0.565281 0.506598 0.248 Uiso 0.5 1 calc R . P
H10I H 0.451989 0.577308 0.433788 0.248 Uiso 0.5 1 calc R . P
H10J H 0.432699 0.455187 0.456745 0.248 Uiso 0.5 1 calc R . P

loop_
_atom_site_aniso_label
_atom_site_aniso_U_11
_atom_site_aniso_U_22
_atom_site_aniso_U_33
_atom_site_aniso_U_23
_atom_site_aniso_U_13
_atom_site_aniso_U_12
U1 0.01744(7) 0.01196(7) 0.01177(7) 0.00057(5) 0.00044(5) 0.00154(5)
Cl1 0.0292(5) 0.0261(5) 0.0258(5) 0.0127(4) 0.0036(4) 0.0081(4)
Cl2 0.0309(5) 0.0256(5) 0.0188(5) -0.0032(4) 0.0065(4) 0.0058(4)
Cl3 0.0209(5) 0.0184(5) 0.0259(5) 0.0010(4) -0.0011(4) -0.0016(4)
Cl4 0.0206(5) 0.0283(5) 0.0314(6) 0.0020(5) 0.0019(4) -0.0054(4)
N1 0.0319(19) 0.0114(16) 0.0139(16) -0.0018(13) 0.0000(14) 0.0015(14)
N2 0.0307(19) 0.0111(16) 0.0209(18) -0.0008(14) -0.0003(14) -0.0002(14)
N3 0.0208(16) 0.0120(15) 0.0120(15) 0.0018(13) 0.0011(12) 0.0015(13)
N4 0.0192(16) 0.0172(17) 0.0152(16) 0.0002(14) -0.0006(13) 0.0042(13)
N5 0.0205(17) 0.0200(18) 0.0186(17) -0.0034(14) -0.0023(13) 0.0079(14)
C1 0.024(2) 0.0127(19) 0.024(2) 0.0006(17) 0.0049(16) -0.0021(16)
C2 0.0207(19) 0.0135(19) 0.021(2) 0.0000(16) 0.0019(16) 0.0006(15)
C3 0.0198(19) 0.017(2) 0.0170(19) 0.0017(16) 0.0056(15) -0.0004(16)
C4 0.0160(18) 0.0143(19) 0.0167(18) 0.0026(15) 0.0062(14) 0.0009(15)
C5 0.0204(19) 0.0147(19) 0.0153(18) 0.0069(16) 0.0004(15) 0.0021(15)
C6 0.0208(19) 0.023(2) 0.0144(18) 0.0023(17) 0.0006(15) 0.0015(16)
C7 0.025(2) 0.0159(19) 0.0137(18) -0.0011(16) 0.0035(15) 0.0010(16)
C8 0.0187(19) 0.0156(19) 0.0135(18) 0.0013(15) 0.0019(14) 0.0021(15)
C9 0.0207(19) 0.0175(19) 0.0129(18) -0.0022(16) 0.0019(15) 0.0000(16)
C10 0.025(2) 0.020(2) 0.019(2) -0.0043(17) -0.0022(16) 0.0080(17)
C11 0.026(2) 0.024(2) 0.019(2) -0.0049(18) 0.0025(16) 0.0064(17)
C12 0.028(2) 0.017(2) 0.046(3) -0.010(2) -0.004(2) 0.0011(18)
C13 0.058(4) 0.058(4) 0.046(3) -0.028(3) 0.001(3) 0.027(3)
C14 0.040(3) 0.017(2) 0.053(3) -0.011(2) -0.004(2) 0.010(2)
C15 0.039(3) 0.016(2) 0.121(6) 0.000(3) -0.010(3) -0.003(2)
C16 0.038(3) 0.039(3) 0.024(2) -0.011(2) -0.0062(19) 0.023(2)
C17 0.061(4) 0.045(3) 0.030(3) -0.015(2) -0.004(2) 0.033(3)
C18 0.037(3) 0.105(6) 0.100(6) -0.053(5) 0.008(3) 0.023(4)
C19 0.136(7) 0.043(4) 0.038(3) 0.000(3) 0.003(4) 0.057(4)
C20 0.059(3) 0.017(2) 0.026(2) -0.0030(19) -0.017(2) 0.004(2)
C21 0.029(2) 0.035(3) 0.023(2) -0.008(2) -0.0085(18) 0.010(2)
U2 0.02282(8) 0.02240(9) 0.01966(8) 0.00034(6) 0.00135(6) 0.00314(6)
Cl5 0.0504(7) 0.0381(7) 0.0303(6) 0.0093(5) -0.0133(5) -0.0040(6)
Cl6 0.0356(6) 0.0536(8) 0.0330(6) 0.0102(6) 0.0150(5) 0.0072(6)
Cl7 0.0557(8) 0.0258(6) 0.0330(6) -0.0058(5) -0.0016(5) 0.0076(5)
Cl8 0.0303(5) 0.0228(5) 0.0331(6) -0.0013(5) 0.0037(4) -0.0003(4)
N6 0.0229(18) 0.0216(18) 0.0210(17) 0.0011(15) 0.0040(14) 0.0066(14)
N7 0.0214(17) 0.0256(19) 0.0226(18) 0.0015(16) 0.0070(14) 0.0062(15)
N8 0.0206(17) 0.0214(18) 0.0222(18) 0.0015(15) 0.0060(14) 0.0009(14)
N9 0.0202(18) 0.029(2) 0.030(2) -0.0051(17) -0.0030(15) -0.0028(15)
N10 0.026(2) 0.033(2) 0.038(2) -0.0067(19) -0.0055(17) -0.0014(17)
C22 0.024(2) 0.019(2) 0.021(2) 0.0029(17) 0.0042(16) 0.0016(16)
C23 0.024(2) 0.028(2) 0.017(2) 0.0007(18) 0.0036(16) -0.0006(18)
C24 0.0189(19) 0.021(2) 0.024(2) 0.0014(18) 0.0022(16) -0.0015(16)
C25 0.020(2) 0.020(2) 0.021(2) 0.0057(17) 0.0047(16) 0.0018(16)
C26 0.027(2) 0.029(2) 0.024(2) 0.0021(19) 0.0047(18) 0.0044(18)
C27 0.034(2) 0.036(3) 0.025(2) -0.003(2) 0.0100(19) 0.008(2)
C28 0.026(2) 0.025(2) 0.033(2) 0.003(2) 0.0133(19) 0.0071(18)
C29 0.019(2) 0.018(2) 0.032(2) -0.0015(18) 0.0036(17) 0.0020(16)
C30 0.023(2) 0.019(2) 0.035(2) -0.0002(19) 0.0040(18) 0.0022(17)
C31 0.022(2) 0.031(3) 0.047(3) -0.004(2) 0.005(2) 0.0022(19)
C32 0.023(2) 0.029(3) 0.050(3) -0.003(2) -0.005(2) -0.0011(19)
C33 0.021(2) 0.026(2) 0.030(2) 0.0034(19) 0.0028(17) 0.0058(17)
C34 0.044(3) 0.027(3) 0.040(3) 0.001(2) -0.001(2) 0.014(2)
C35 0.024(2) 0.052(3) 0.065(4) 0.013(3) 0.013(2) 0.011(2)
C36 0.032(3) 0.039(3) 0.036(3) 0.006(2) -0.005(2) 0.014(2)
C37 0.027(3) 0.039(3) 0.062(4) 0.000(3) -0.012(2) -0.002(2)
C38 0.026(3) 0.064(4) 0.116(6) -0.027(4) -0.014(3) 0.009(3)
C39 0.040(3) 0.055(4) 0.090(5) 0.030(4) -0.024(3) -0.015(3)
C40 0.037(3) 0.039(3) 0.059(4) -0.001(3) -0.006(3) -0.016(2)
C41 0.036(3) 0.042(3) 0.027(2) 0.002(2) 0.010(2) 0.019(2)
C42 0.039(3) 0.053(4) 0.045(3) -0.022(3) -0.010(2) -0.001(3)
C101 0.163(10) 0.142(10) 0.145(10) 0.029(9) 0.025(9) -0.013(9)
C102 0.164(7) 0.151(7) 0.155(7) 0.011(6) 0.007(6) -0.012(6)
O103 0.168(7) 0.156(7) 0.159(7) 0.004(5) 0.000(5) -0.011(5)
C104 0.169(8) 0.157(7) 0.159(7) 0.002(6) 0.002(6) -0.011(6)
C105 0.177(11) 0.146(10) 0.159(10) 0.010(9) -0.012(10) -0.008(10)

loop_
_atom_type_symbol
_atom_type_description
_atom_type_scat_dispersion_real
_atom_type_scat_dispersion_imag
_atom_type_scat_source
C C 0.0033 0.0016 'International Tables Vol C Tables 4.2.6.8 and 6.1.1.4'
H H 0.0000 0.0000 'International Tables Vol C Tables 4.2.6.8 and 6.1.1.4'
N N 0.0061 0.0033 'International Tables Vol C Tables 4.2.6.8 and 6.1.1.4'
Cl Cl 0.1484 0.1585 'International Tables Vol C Tables 4.2.6.8 and 6.1.1.4'
U U -9.6767 9.6646 'International Tables Vol C Tables 4.2.6.8 and 6.1.1.4'
O O 0.0106 0.0060 'International Tables Vol C Tables 4.2.6.8 and 6.1.1.4'

loop_
_geom_angle_atom_site_label_1
_geom_angle_atom_site_label_2
_geom_angle_atom_site_label_3
_geom_angle
_geom_angle_site_symmetry_1
_geom_angle_site_symmetry_3
Cl1 U1 Cl2 85.74(3) . .
Cl1 U1 Cl3 87.13(3) . .
Cl1 U1 N1 152.56(8) . .
Cl1 U1 N4 86.28(8) . .
Cl3 U1 Cl2 85.77(3) . .
Cl4 U1 Cl1 85.60(4) . .
Cl4 U1 Cl2 103.97(4) . .
Cl4 U1 Cl3 167.35(3) . .
Cl4 U1 N1 80.91(8) . .
Cl4 U1 N4 84.73(8) . .
N1 U1 Cl2 74.61(8) . .
N1 U1 Cl3 109.83(8) . .
N3 U1 Cl1 145.74(8) . .
N3 U1 Cl2 121.69(7) . .
N3 U1 Cl3 76.00(7) . .
N3 U1 Cl4 104.74(8) . .
N3 U1 N1 61.47(10) . .
N3 U1 N4 62.88(10) . .
N4 U1 Cl2 167.69(8) . .
N4 U1 Cl3 84.48(8) . .
N4 U1 N1 115.89(10) . .
N2 N1 U1 132.6(2) . .
C3 N1 U1 116.3(3) . .
C3 N1 N2 104.5(3) . .
N1 N2 C1 111.9(3) . .
N1 N2 C20 118.2(3) . .
C1 N2 C20 129.7(4) . .
C4 N3 U1 119.4(2) . .
C8 N3 U1 118.9(2) . .
C8 N3 C4 119.5(3) . .
N5 N4 U1 137.1(2) . .
C9 N4 U1 116.4(2) . .
C9 N4 N5 105.0(3) . .
N4 N5 C11 111.4(3) . .
N4 N5 C21 119.0(3) . .
C11 N5 C21 129.5(3) . .
N2 C1 C2 106.2(3) . .
N2 C1 C12 125.5(4) . .
C2 C1 C12 128.3(4) . .
C1 C2 H2 127.0 . .
C1 C2 C3 105.9(4) . .
C3 C2 H2 127.0 . .
N1 C3 C2 111.5(3) . .
N1 C3 C4 117.2(3) . .
C2 C3 C4 131.2(4) . .
N3 C4 C3 114.5(3) . .
N3 C4 C5 121.8(4) . .
C5 C4 C3 123.6(3) . .
C4 C5 H5 120.6 . .
C6 C5 C4 118.8(4) . .
C6 C5 H5 120.6 . .
C5 C6 H6 120.2 . .
C5 C6 C7 119.6(3) . .
C7 C6 H6 120.2 . .
C6 C7 H7 120.7 . .
C8 C7 C6 118.6(4) . .
C8 C7 H7 120.7 . .
N3 C8 C7 121.7(3) . .
N3 C8 C9 115.5(3) . .
C7 C8 C9 122.8(4) . .
N4 C9 C8 119.1(3) . .
N4 C9 C10 111.1(3) . .
C10 C9 C8 129.5(4) . .
C9 C10 H10 126.9 . .
C11 C10 C9 106.2(4) . .
C11 C10 H10 126.9 . .
N5 C11 C10 106.3(3) . .
N5 C11 C16 125.6(4) . .
C10 C11 C16 127.9(4) . .
C1 C12 C13 110.7(4) . .
C1 C12 C14 108.3(4) . .
C1 C12 C15 111.3(4) . .
C13 C12 C15 111.7(5) . .
C14 C12 C13 107.8(4) . .
C14 C12 C15 106.9(4) . .
C12 C13 H13A 109.5 . .
C12 C13 H13B 109.5 . .
C12 C13 H13C 109.5 . .
H13A C13 H13B 109.5 . .
H13A C13 H13C 109.5 . .
H13B C13 H13C 109.5 . .
C12 C14 H14A 109.5 . .
C12 C14 H14B 109.5 . .
C12 C14 H14C 109.5 . .
H14A C14 H14B 109.5 . .
H14A C14 H14C 109.5 . .
H14B C14 H14C 109.5 . .
C12 C15 H15A 109.5 . .
C12 C15 H15B 109.5 . .
C12 C15 H15C 109.5 . .
H15A C15 H15B 109.5 . .
H15A C15 H15C 109.5 . .
H15B C15 H15C 109.5 . .
C11 C16 C17 108.2(4) . .
C11 C16 C19 111.9(4) . .
C18 C16 C11 110.3(5) . .
C18 C16 C17 108.9(5) . .
C18 C16 C19 111.1(5) . .
C19 C16 C17 106.3(5) . .
C16 C17 H17A 109.5 . .
C16 C17 H17B 109.5 . .
C16 C17 H17C 109.5 . .
H17A C17 H17B 109.5 . .
H17A C17 H17C 109.5 . .
H17B C17 H17C 109.5 . .
C16 C18 H18A 109.5 . .
C16 C18 H18B 109.5 . .
C16 C18 H18C 109.5 . .
H18A C18 H18B 109.5 . .
H18A C18 H18C 109.5 . .
H18B C18 H18C 109.5 . .
C16 C19 H19A 109.5 . .
C16 C19 H19B 109.5 . .
C16 C19 H19C 109.5 . .
H19A C19 H19B 109.5 . .
H19A C19 H19C 109.5 . .
H19B C19 H19C 109.5 . .
N2 C20 H20A 109.5 . .
N2 C20 H20B 109.5 . .
N2 C20 H20C 109.5 . .
H20A C20 H20B 109.5 . .
H20A C20 H20C 109.5 . .
H20B C20 H20C 109.5 . .
N5 C21 H21A 109.5 . .
N5 C21 H21B 109.5 . .
N5 C21 H21C 109.5 . .
H21A C21 H21B 109.5 . .
H21A C21 H21C 109.5 . .
H21B C21 H21C 109.5 . .
Cl5 U2 Cl6 85.80(4) . .
Cl5 U2 Cl8 87.76(4) . .
Cl5 U2 N6 166.25(8) . .
Cl5 U2 N9 77.62(9) . .
Cl6 U2 Cl8 87.61(4) . .
Cl7 U2 Cl5 96.49(4) . .
Cl7 U2 Cl6 92.42(4) . .
Cl7 U2 Cl8 175.74(4) . .
Cl7 U2 N6 81.30(8) . .
Cl7 U2 N9 82.96(9) . .
N6 U2 Cl6 80.75(8) . .
N6 U2 Cl8 94.51(8) . .
N8 U2 Cl5 131.37(8) . .
N8 U2 Cl6 135.78(8) . .
N8 U2 Cl7 103.78(8) . .
N8 U2 Cl8 73.40(8) . .
N8 U2 N6 62.01(11) . .
N8 U2 N9 61.99(11) . .
N9 U2 Cl6 162.12(9) . .
N9 U2 Cl8 98.26(9) . .
N9 U2 N6 115.34(11) . .
N7 N6 U2 137.9(3) . .
C24 N6 U2 117.3(3) . .
C24 N6 N7 104.7(3) . .
N6 N7 C41 118.9(3) . .
C22 N7 N6 112.0(3) . .
C22 N7 C41 129.0(4) . .
C25 N8 U2 119.0(3) . .
C25 N8 C29 118.9(4) . .
C29 N8 U2 117.0(3) . .
N10 N9 U2 136.2(3) . .
C30 N9 U2 115.9(3) . .
C30 N9 N10 105.3(4) . .
N9 N10 C42 118.7(4) . .
C32 N10 N9 111.5(4) . .
C32 N10 C42 129.6(4) . .
N7 C22 C23 106.3(4) . .
N7 C22 C33 126.2(4) . .
C23 C22 C33 127.4(4) . .
C22 C23 H23 127.3 . .
C22 C23 C24 105.3(4) . .
C24 C23 H23 127.3 . .
N6 C24 C23 111.7(4) . .
N6 C24 C25 118.3(4) . .
C23 C24 C25 129.5(4) . .
N8 C25 C24 113.5(4) . .
N8 C25 C26 122.3(4) . .
C26 C25 C24 124.1(4) . .
C25 C26 H26 121.0 . .
C25 C26 C27 118.0(4) . .
C27 C26 H26 121.0 . .
C26 C27 H27 120.0 . .
C28 C27 C26 119.9(4) . .
C28 C27 H27 120.0 . .
C27 C28 H28 120.6 . .
C29 C28 C27 118.9(4) . .
C29 C28 H28 120.6 . .
N8 C29 C28 121.6(4) . .
N8 C29 C30 114.6(4) . .
C28 C29 C30 123.7(4) . .
N9 C30 C29 117.4(4) . .
N9 C30 C31 110.7(4) . .
C31 C30 C29 131.5(4) . .
C30 C31 H31 126.9 . .
C30 C31 C32 106.1(4) . .
C32 C31 H31 126.9 . .
N10 C32 C31 106.4(4) . .
N10 C32 C37 125.6(5) . .
C31 C32 C37 127.9(5) . .
C22 C33 C34 111.2(4) . .
C22 C33 C35 112.2(4) . .
C22 C33 C36 107.8(4) . .
C34 C33 C35 110.0(4) . .
C36 C33 C34 107.8(4) . .
C36 C33 C35 107.6(4) . .
C33 C34 H34A 109.5 . .
C33 C34 H34B 109.5 . .
C33 C34 H34C 109.5 . .
H34A C34 H34B 109.5 . .
H34A C34 H34C 109.5 . .
H34B C34 H34C 109.5 . .
C33 C35 H35A 109.5 . .
C33 C35 H35B 109.5 . .
C33 C35 H35C 109.5 . .
H35A C35 H35B 109.5 . .
H35A C35 H35C 109.5 . .
H35B C35 H35C 109.5 . .
C33 C36 H36A 109.5 . .
C33 C36 H36B 109.5 . .
C33 C36 H36C 109.5 . .
H36A C36 H36B 109.5 . .
H36A C36 H36C 109.5 . .
H36B C36 H36C 109.5 . .
C32 C37 C38 107.5(5) . .
C32 C37 C39 112.0(5) . .
C32 C37 C40 110.1(4) . .
C38 C37 C39 109.2(5) . .
C38 C37 C40 108.4(5) . .
C40 C37 C39 109.5(5) . .
C37 C38 H38A 109.5 . .
C37 C38 H38B 109.5 . .
C37 C38 H38C 109.5 . .
H38A C38 H38B 109.5 . .
H38A C38 H38C 109.5 . .
H38B C38 H38C 109.5 . .
C37 C39 H39A 109.5 . .
C37 C39 H39B 109.5 . .
C37 C39 H39C 109.5 . .
H39A C39 H39B 109.5 . .
H39A C39 H39C 109.5 . .
H39B C39 H39C 109.5 . .
C37 C40 H40A 109.5 . .
C37 C40 H40B 109.5 . .
C37 C40 H40C 109.5 . .
H40A C40 H40B 109.5 . .
H40A C40 H40C 109.5 . .
H40B C40 H40C 109.5 . .
N7 C41 H41A 109.5 . .
N7 C41 H41B 109.5 . .
N7 C41 H41C 109.5 . .
H41A C41 H41B 109.5 . .
H41A C41 H41C 109.5 . .
H41B C41 H41C 109.5 . .
N10 C42 H42A 109.5 . .
N10 C42 H42B 109.5 . .
N10 C42 H42C 109.5 . .
H42A C42 H42B 109.5 . .
H42A C42 H42C 109.5 . .
H42B C42 H42C 109.5 . .
H10A C101 H10B 109.5 . .
H10A C101 H10C 109.5 . .
H10A C101 H10H 124.6 . 3_666
H10B C101 H10C 109.5 . .
H10B C101 H10H 97.7 . 3_666
H10C C101 H10H 105.1 . 3_666
C102 C101 H10A 109.5 . .
C102 C101 H10B 109.5 . .
C102 C101 H10C 109.5 . .
C102 C101 H10H 16(3) . 3_666
C101 C102 H10D 113.0 . .
C101 C102 H10E 113.0 . .
C101 C102 O103 93.3(15) . .
C101 C102 H10H 24(3) . 3_666
C101 C102 H10J 158(4) . 3_666
H10D C102 H10E 110.4 . .
H10D C102 H10H 127.8 . 3_666
H10D C102 H10J 47.8 . 3_666
H10E C102 H10H 115.2 . 3_666
H10E C102 H10J 72.2 . 3_666
O103 C102 H10D 113.0 . .
O103 C102 H10E 113.0 . .
O103 C102 H10H 70(3) . 3_666
O103 C102 H10J 104(3) . 3_666
H10H C102 H10J 172.0 3_666 3_666
C102 O103 H10H 25(2) . 3_666
C104 O103 C102 90.3(19) . .
C104 O103 C102 113(4) 3_666 .
C104 O103 C104 36(4) 3_666 .
C104 O103 H10H 113.2(19) . 3_666
C104 O103 H10H 138(5) 3_666 3_666
O103 C104 H10F 112.1 . .
O103 C104 H10G 112.1 . .
O103 C104 C105 98.4(15) . .
H10F C104 H10G 109.7 . .
C105 C104 H10F 112.1 . .
C105 C104 H10G 112.1 . .
C104 C105 H10E 155(5) . 3_666
C104 C105 H10H 109.5 . .
C104 C105 H10I 109.5 . .
C104 C105 H10J 109.5 . .
H10H C105 H10E 91.6 . 3_666
H10H C105 H10I 109.5 . .
H10H C105 H10J 109.5 . .
H10I C105 H10E 49.4 . 3_666
H10I C105 H10J 109.5 . .
H10J C105 H10E 73.4 . 3_666

loop_
_geom_bond_atom_site_label_1
_geom_bond_atom_site_label_2
_geom_bond_distance
_geom_bond_site_symmetry_2
U1 Cl1 2.5901(10) .
U1 Cl2 2.6207(10) .
U1 Cl3 2.6137(10) .
U1 Cl4 2.5843(10) .
U1 N1 2.602(3) .
U1 N3 2.562(3) .
U1 N4 2.592(3) .
N1 N2 1.361(5) .
N1 C3 1.345(5) .
N2 C1 1.363(5) .
N2 C20 1.456(5) .
N3 C4 1.350(5) .
N3 C8 1.346(5) .
N4 N5 1.365(4) .
N4 C9 1.348(5) .
N5 C11 1.367(5) .
N5 C21 1.465(5) .
C1 C2 1.381(6) .
C1 C12 1.514(6) .
C2 H2 0.9500 .
C2 C3 1.382(5) .
C3 C4 1.464(5) .
C4 C5 1.388(5) .
C5 H5 0.9500 .
C5 C6 1.386(6) .
C6 H6 0.9500 .
C6 C7 1.393(5) .
C7 H7 0.9500 .
C7 C8 1.392(5) .
C8 C9 1.452(5) .
C9 C10 1.386(5) .
C10 H10 0.9500 .
C10 C11 1.379(6) .
C11 C16 1.512(6) .
C12 C13 1.537(8) .
C12 C14 1.533(6) .
C12 C15 1.540(7) .
C13 H13A 0.9800 .
C13 H13B 0.9800 .
C13 H13C 0.9800 .
C14 H14A 0.9800 .
C14 H14B 0.9800 .
C14 H14C 0.9800 .
C15 H15A 0.9800 .
C15 H15B 0.9800 .
C15 H15C 0.9800 .
C16 C17 1.537(6) .
C16 C18 1.508(8) .
C16 C19 1.529(8) .
C17 H17A 0.9800 .
C17 H17B 0.9800 .
C17 H17C 0.9800 .
C18 H18A 0.9800 .
C18 H18B 0.9800 .
C18 H18C 0.9800 .
C19 H19A 0.9800 .
C19 H19B 0.9800 .
C19 H19C 0.9800 .
C20 H20A 0.9800 .
C20 H20B 0.9800 .
C20 H20C 0.9800 .
C21 H21A 0.9800 .
C21 H21B 0.9800 .
C21 H21C 0.9800 .
U2 Cl5 2.5795(12) .
U2 Cl6 2.6188(12) .
U2 Cl7 2.5763(12) .
U2 Cl8 2.6278(11) .
U2 N6 2.613(3) .
U2 N8 2.544(3) .
U2 N9 2.587(4) .
N6 N7 1.366(5) .
N6 C24 1.335(5) .
N7 C22 1.355(5) .
N7 C41 1.460(5) .
N8 C25 1.346(5) .
N8 C29 1.350(5) .
N9 N10 1.370(5) .
N9 C30 1.340(6) .
N10 C32 1.348(6) .
N10 C42 1.460(7) .
C22 C23 1.390(6) .
C22 C33 1.519(6) .
C23 H23 0.9500 .
C23 C24 1.394(6) .
C24 C25 1.469(6) .
C25 C26 1.379(6) .
C26 H26 0.9500 .
C26 C27 1.387(6) .
C27 H27 0.9500 .
C27 C28 1.378(6) .
C28 H28 0.9500 .
C28 C29 1.377(6) .
C29 C30 1.461(6) .
C30 C31 1.385(6) .
C31 H31 0.9500 .
C31 C32 1.388(7) .
C32 C37 1.524(6) .
C33 C34 1.541(7) .
C33 C35 1.551(6) .
C33 C36 1.522(6) .
C34 H34A 0.9800 .
C34 H34B 0.9800 .
C34 H34C 0.9800 .
C35 H35A 0.9800 .
C35 H35B 0.9800 .
C35 H35C 0.9800 .
C36 H36A 0.9800 .
C36 H36B 0.9800 .
C36 H36C 0.9800 .
C37 C38 1.527(9) .
C37 C39 1.544(9) .
C37 C40 1.538(7) .
C38 H38A 0.9800 .
C38 H38B 0.9800 .
C38 H38C 0.9800 .
C39 H39A 0.9800 .
C39 H39B 0.9800 .
C39 H39C 0.9800 .
C40 H40A 0.9800 .
C40 H40B 0.9800 .
C40 H40C 0.9800 .
C41 H41A 0.9800 .
C41 H41B 0.9800 .
C41 H41C 0.9800 .
C42 H42A 0.9800 .
C42 H42B 0.9800 .
C42 H42C 0.9800 .
C101 H10A 0.9800 .
C101 H10B 0.9800 .
C101 H10C 0.9800 .
C101 C102 1.487(15) .
C101 H10H 0.94(4) 3_666
C102 H10D 0.9900 .
C102 H10E 0.9900 .
C102 O103 1.496(14) .
C102 H10H 0.64(5) 3_666
C102 H10J 0.97(5) 3_666
O103 C104 0.77(4) 3_666
O103 C104 1.496(14) .
C104 H10F 0.9900 .
C104 H10G 0.9900 .
C104 C105 1.510(15) .
C105 H10H 0.9800 .
C105 H10I 0.9800 .
C105 H10J 0.9800 .

loop_
_geom_torsion_atom_site_label_1
_geom_torsion_atom_site_label_2
_geom_torsion_atom_site_label_3
_geom_torsion_atom_site_label_4
_geom_torsion
_geom_torsion_site_symmetry_1
_geom_torsion_site_symmetry_4
U1 N1 N2 C1 -148.5(3) . .
U1 N1 N2 C20 36.9(5) . .
U1 N1 C3 C2 154.7(3) . .
U1 N1 C3 C4 -27.7(4) . .
U1 N3 C4 C3 24.5(4) . .
U1 N3 C4 C5 -160.3(3) . .
U1 N3 C8 C7 159.7(3) . .
U1 N3 C8 C9 -23.5(4) . .
U1 N4 N5 C11 164.5(3) . .
U1 N4 N5 C21 -19.1(6) . .
U1 N4 C9 C8 18.4(5) . .
U1 N4 C9 C10 -167.3(3) . .
N1 N2 C1 C2 -0.7(5) . .
N1 N2 C1 C12 179.2(4) . .
N1 C3 C4 N3 2.9(5) . .
N1 C3 C4 C5 -172.2(4) . .
N2 N1 C3 C2 -0.6(4) . .
N2 N1 C3 C4 177.0(3) . .
N2 C1 C2 C3 0.4(4) . .
N2 C1 C12 C13 -54.2(6) . .
N2 C1 C12 C14 -172.1(4) . .
N2 C1 C12 C15 70.6(6) . .
N3 C4 C5 C6 0.7(6) . .
N3 C8 C9 N4 2.9(5) . .
N3 C8 C9 C10 -170.2(4) . .
N4 N5 C11 C10 -0.7(5) . .
N4 N5 C11 C16 176.4(4) . .
N4 C9 C10 C11 -1.7(5) . .
N5 N4 C9 C8 -173.0(3) . .
N5 N4 C9 C10 1.3(4) . .
N5 C11 C16 C17 175.8(5) . .
N5 C11 C16 C18 -65.2(7) . .
N5 C11 C16 C19 59.0(7) . .
C1 C2 C3 N1 0.1(5) . .
C1 C2 C3 C4 -177.0(4) . .
C2 C1 C12 C13 125.7(5) . .
C2 C1 C12 C14 7.8(7) . .
C2 C1 C12 C15 -109.5(5) . .
C2 C3 C4 N3 179.9(4) . .
C2 C3 C4 C5 4.8(7) . .
C3 N1 N2 C1 0.8(4) . .
C3 N1 N2 C20 -173.8(4) . .
C3 C4 C5 C6 175.4(3) . .
C4 N3 C8 C7 -3.2(6) . .
C4 N3 C8 C9 173.6(3) . .
C4 C5 C6 C7 -3.1(6) . .
C5 C6 C7 C8 2.4(6) . .
C6 C7 C8 N3 0.7(6) . .
C6 C7 C8 C9 -175.8(4) . .
C7 C8 C9 N4 179.6(4) . .
C7 C8 C9 C10 6.5(7) . .
C8 N3 C4 C3 -172.8(3) . .
C8 N3 C4 C5 2.4(6) . .
C8 C9 C10 C11 171.8(4) . .
C9 N4 N5 C11 -0.4(4) . .
C9 N4 N5 C21 176.0(4) . .
C9 C10 C11 N5 1.4(5) . .
C9 C10 C11 C16 -175.6(5) . .
C10 C11 C16 C17 -7.8(7) . .
C10 C11 C16 C18 111.2(6) . .
C10 C11 C16 C19 -124.6(6) . .
C12 C1 C2 C3 -179.5(4) . .
C20 N2 C1 C2 173.1(4) . .
C20 N2 C1 C12 -7.0(7) . .
C21 N5 C11 C10 -176.5(4) . .
C21 N5 C11 C16 0.5(8) . .
U2 N6 N7 C22 -175.3(3) . .
U2 N6 N7 C41 7.6(6) . .
U2 N6 C24 C23 175.9(3) . .
U2 N6 C24 C25 -11.2(5) . .
U2 N8 C25 C24 33.9(4) . .
U2 N8 C25 C26 -148.9(3) . .
U2 N8 C29 C28 150.1(3) . .
U2 N8 C29 C30 -32.5(5) . .
U2 N9 N10 C32 159.5(3) . .
U2 N9 N10 C42 -24.6(7) . .
U2 N9 C30 C29 22.8(5) . .
U2 N9 C30 C31 -163.5(3) . .
N6 N7 C22 C23 0.7(5) . .
N6 N7 C22 C33 -176.0(4) . .
N6 C24 C25 N8 -14.0(6) . .
N6 C24 C25 C26 168.8(4) . .
N7 N6 C24 C23 -0.4(5) . .
N7 N6 C24 C25 172.4(4) . .
N7 C22 C23 C24 -0.9(5) . .
N7 C22 C33 C34 62.5(6) . .
N7 C22 C33 C35 -61.3(6) . .
N7 C22 C33 C36 -179.6(4) . .
N8 C25 C26 C27 -1.1(7) . .
N8 C29 C30 N9 5.8(6) . .
N8 C29 C30 C31 -166.3(5) . .
N9 N10 C32 C31 -0.3(6) . .
N9 N10 C32 C37 175.6(5) . .
N9 C30 C31 C32 -1.4(6) . .
N10 N9 C30 C29 -172.5(4) . .
N10 N9 C30 C31 1.2(5) . .
N10 C32 C37 C38 171.7(6) . .
N10 C32 C37 C39 51.7(7) . .
N10 C32 C37 C40 -70.4(7) . .
C22 C23 C24 N6 0.8(5) . .
C22 C23 C24 C25 -171.0(4) . .
C23 C22 C33 C34 -113.5(5) . .
C23 C22 C33 C35 122.8(5) . .
C23 C22 C33 C36 4.4(6) . .
C23 C24 C25 N8 157.4(4) . .
C23 C24 C25 C26 -19.8(7) . .
C24 N6 N7 C22 -0.2(5) . .
C24 N6 N7 C41 -177.2(4) . .
C24 C25 C26 C27 175.7(4) . .
C25 N8 C29 C28 -4.3(6) . .
C25 N8 C29 C30 173.0(4) . .
C25 C26 C27 C28 -3.5(7) . .
C26 C27 C28 C29 4.1(7) . .
C27 C28 C29 N8 -0.2(7) . .
C27 C28 C29 C30 -177.3(4) . .
C28 C29 C30 N9 -176.9(4) . .
C28 C29 C30 C31 11.0(8) . .
C29 N8 C25 C24 -172.2(4) . .
C29 N8 C25 C26 5.0(6) . .
C29 C30 C31 C32 171.1(5) . .
C30 N9 N10 C32 -0.5(5) . .
C30 N9 N10 C42 175.4(4) . .
C30 C31 C32 N10 1.0(6) . .
C30 C31 C32 C37 -174.7(5) . .
C31 C32 C37 C38 -13.3(8) . .
C31 C32 C37 C39 -133.3(6) . .
C31 C32 C37 C40 104.6(6) . .
C33 C22 C23 C24 175.8(4) . .
C41 N7 C22 C23 177.4(4) . .
C41 N7 C22 C33 0.7(7) . .
C42 N10 C32 C31 -175.7(5) . .
C42 N10 C32 C37 0.2(9) . .
C101 C102 O103 C104 164(2) . .
C101 C102 O103 C104 -168(5) . 3_666
C102 O103 C104 C105 160(4) . .
C104 O103 C104 C105 28(7) 3_666 .
